data_4061276
loop_
_publ_author_name
'Ionkin, Alex S.'
'Marshall, William J.'

_publ_section_title
;
 Rare Organometallic Complex of Divalent, Four-Coordinate Iridium:
 Synthesis, Structural Characterization, and First Insights into Reactivity
;
_journal_coden_ASTM ORGND7
_journal_issue 25
_journal_name_full Organometallics
_journal_page_first 6031
_journal_page_last 6041
_journal_paper_doi 10.1021/om049444k
_journal_volume 23
_journal_year 2004
_chemical_formula_sum 'C16 H27 O2 P'
_chemical_formula_weight 282.35
_space_group_IT_number 2
_symmetry_cell_setting triclinic
_symmetry_space_group_name_Hall '-P 1'
_symmetry_space_group_name_H-M 'P -1'
_cell_angle_alpha 96.420(2)
_cell_angle_beta 102.508(2)
_cell_angle_gamma 104.220(2)
_cell_formula_units_Z 4
_cell_length_a 8.1314(7)
_cell_length_b 14.1976(12)
_cell_length_c 15.3965(14)
_cell_measurement_temperature 293(2)
_cell_volume 1656.3(3)
_diffrn_ambient_temperature 293(2)
_exptl_crystal_density_diffrn 1.132
_cod_depositor_comments
;
The following automatic conversions were performed:
'_symmetry_cell_setting' value 'Triclinic' changed to 'triclinic'
according to '/home/saulius/struct/CIF-dictionaries/cif_core.dic'
dictionary named 'cif_core.dic' version 2.4.1 from 2010-06-29.

Automatic conversion script
Id: cif_fix_enum 1527 2010-12-29 10:47:43Z saulius 
;
_cod_database_code 4061276

loop_
_symmetry_equiv_pos_as_xyz
'x, y, z'
'-x, -y, -z'

loop_
_atom_site_label
_atom_site_type_symbol
_atom_site_fract_x
_atom_site_fract_y
_atom_site_fract_z
_atom_site_U_iso_or_equiv
_atom_site_adp_type
_atom_site_occupancy
_atom_site_symmetry_multiplicity
_atom_site_calc_flag
_atom_site_refinement_flags
_atom_site_disorder_assembly
_atom_site_disorder_group
P1 P 0.72135(5) 0.11666(3) 0.76952(3) 0.02464(11) Uani 1 1 d . . .
O1 O 0.53932(16) 0.28113(8) 0.71854(8) 0.0372(3) Uani 1 1 d . . .
O2 O 0.51320(16) -0.05294(8) 0.63912(8) 0.0380(3) Uani 1 1 d . . .
C1 C 0.5266(2) 0.11408(12) 0.68007(10) 0.0265(3) Uani 1 1 d . . .
C2 C 0.4526(2) 0.19245(12) 0.66364(11) 0.0300(3) Uani 1 1 d . . .
C3 C 0.3021(2) 0.18028(14) 0.59519(12) 0.0368(4) Uani 1 1 d . . .
H3A H 0.2548 0.2329 0.5863 0.044 Uiso 1 1 calc R . .
C4 C 0.2241(2) 0.08931(15) 0.54084(13) 0.0421(4) Uani 1 1 d . . .
H4A H 0.1235 0.0810 0.4950 0.051 Uiso 1 1 calc R . .
C5 C 0.2916(2) 0.01020(14) 0.55283(12) 0.0373(4) Uani 1 1 d . . .
H5A H 0.2380 -0.0506 0.5152 0.045 Uiso 1 1 calc R . .
C6 C 0.4412(2) 0.02271(12) 0.62214(11) 0.0302(3) Uani 1 1 d . . .
C7 C 0.4756(2) 0.36437(13) 0.70498(14) 0.0402(4) Uani 1 1 d . . .
H7A H 0.5567 0.4223 0.7439 0.060 Uiso 1 1 calc R . .
H7B H 0.3636 0.3542 0.7188 0.060 Uiso 1 1 calc R . .
H7C H 0.4634 0.3729 0.6431 0.060 Uiso 1 1 calc R . .
C8 C 0.4366(3) -0.14603(13) 0.58026(13) 0.0442(5) Uani 1 1 d . . .
H8A H 0.4983 -0.1924 0.6005 0.066 Uiso 1 1 calc R . .
H8B H 0.4443 -0.1384 0.5200 0.066 Uiso 1 1 calc R . .
H8C H 0.3157 -0.1699 0.5807 0.066 Uiso 1 1 calc R . .
C9 C 0.6362(2) 0.12070(12) 0.87444(11) 0.0289(3) Uani 1 1 d . . .
C10 C 0.4954(2) 0.02121(14) 0.85851(13) 0.0388(4) Uani 1 1 d . . .
H10A H 0.4558 0.0136 0.9124 0.058 Uiso 1 1 calc R . .
H10B H 0.5444 -0.0316 0.8436 0.058 Uiso 1 1 calc R . .
H10C H 0.3981 0.0196 0.8097 0.058 Uiso 1 1 calc R . .
C11 C 0.7870(2) 0.12271(13) 0.95502(11) 0.0352(4) Uani 1 1 d . . .
H11A H 0.7426 0.1138 1.0073 0.053 Uiso 1 1 calc R . .
H11B H 0.8746 0.1850 0.9670 0.053 Uiso 1 1 calc R . .
H11C H 0.8381 0.0705 0.9411 0.053 Uiso 1 1 calc R . .
C12 C 0.5530(2) 0.20302(14) 0.89698(13) 0.0394(4) Uani 1 1 d . . .
H12A H 0.5151 0.1958 0.9513 0.059 Uiso 1 1 calc R . .
H12B H 0.4540 0.1990 0.8482 0.059 Uiso 1 1 calc R . .
H12C H 0.6377 0.2659 0.9055 0.059 Uiso 1 1 calc R . .
C13 C 0.9021(2) 0.23284(12) 0.77501(11) 0.0303(3) Uani 1 1 d . . .
C14 C 1.0722(2) 0.20338(14) 0.80972(13) 0.0396(4) Uani 1 1 d . . .
H14A H 1.1719 0.2585 0.8151 0.059 Uiso 1 1 calc R . .
H14B H 1.0762 0.1490 0.7679 0.059 Uiso 1 1 calc R . .
H14C H 1.0741 0.1843 0.8677 0.059 Uiso 1 1 calc R . .
C15 C 0.9146(2) 0.32879(12) 0.83565(13) 0.0389(4) Uani 1 1 d . . .
H15A H 1.0144 0.3794 0.8320 0.058 Uiso 1 1 calc R . .
H15B H 0.9271 0.3183 0.8970 0.058 Uiso 1 1 calc R . .
H15C H 0.8100 0.3487 0.8160 0.058 Uiso 1 1 calc R . .
C16 C 0.8942(2) 0.25013(14) 0.67783(12) 0.0401(4) Uani 1 1 d . . .
H16A H 1.0007 0.2970 0.6764 0.060 Uiso 1 1 calc R . .
H16B H 0.7963 0.2753 0.6565 0.060 Uiso 1 1 calc R . .
H16C H 0.8807 0.1889 0.6398 0.060 Uiso 1 1 calc R . .
P21 P 0.08193(5) 0.40362(3) 0.26559(3) 0.02360(10) Uani 1 1 d . . .
O21 O 0.23798(17) 0.43626(9) 0.11898(8) 0.0373(3) Uani 1 1 d . . .
O22 O 0.06831(16) 0.18248(8) 0.28067(8) 0.0332(3) Uani 1 1 d . . .
C21 C 0.1504(2) 0.30959(11) 0.19966(10) 0.0247(3) Uani 1 1 d . . .
C22 C 0.2229(2) 0.33983(12) 0.12883(11) 0.0268(3) Uani 1 1 d . . .
C23 C 0.2735(2) 0.27561(13) 0.07135(11) 0.0307(4) Uani 1 1 d . . .
H23A H 0.3193 0.2970 0.0243 0.037 Uiso 1 1 calc R . .
C24 C 0.2545(2) 0.17978(13) 0.08550(12) 0.0346(4) Uani 1 1 d . . .
H24A H 0.2878 0.1366 0.0473 0.042 Uiso 1 1 calc R . .
C25 C 0.1876(2) 0.14653(12) 0.15462(11) 0.0322(4) Uani 1 1 d . . .
H25A H 0.1774 0.0819 0.1638 0.039 Uiso 1 1 calc R . .
C26 C 0.1353(2) 0.21113(12) 0.21084(10) 0.0269(3) Uani 1 1 d . . .
C27 C 0.3213(3) 0.47281(14) 0.05272(13) 0.0445(5) Uani 1 1 d . . .
H27A H 0.3242 0.5409 0.0535 0.067 Uiso 1 1 calc R . .
H27B H 0.2571 0.4353 -0.0059 0.067 Uiso 1 1 calc R . .
H27C H 0.4389 0.4669 0.0657 0.067 Uiso 1 1 calc R . .
C28 C 0.0207(3) 0.07968(12) 0.28479(13) 0.0380(4) Uani 1 1 d . . .
H28A H -0.0413 0.0686 0.3308 0.057 Uiso 1 1 calc R . .
H28B H 0.1247 0.0579 0.2989 0.057 Uiso 1 1 calc R . .
H28C H -0.0532 0.0434 0.2275 0.057 Uiso 1 1 calc R . .
C29 C 0.1550(2) 0.39827(12) 0.39017(10) 0.0276(3) Uani 1 1 d . . .
C30 C 0.3373(2) 0.38055(14) 0.40629(12) 0.0374(4) Uani 1 1 d . . .
H30A H 0.3915 0.3938 0.4700 0.056 Uiso 1 1 calc R . .
H30B H 0.4086 0.4236 0.3766 0.056 Uiso 1 1 calc R . .
H30C H 0.3257 0.3132 0.3824 0.056 Uiso 1 1 calc R . .
C31 C 0.0385(2) 0.32726(13) 0.43434(11) 0.0339(4) Uani 1 1 d . . .
H31A H 0.0928 0.3365 0.4978 0.051 Uiso 1 1 calc R . .
H31B H 0.0235 0.2605 0.4070 0.051 Uiso 1 1 calc R . .
H31C H -0.0738 0.3402 0.4260 0.051 Uiso 1 1 calc R . .
C32 C 0.1790(2) 0.50458(13) 0.43694(12) 0.0352(4) Uani 1 1 d . . .
H32A H 0.2271 0.5109 0.5007 0.053 Uiso 1 1 calc R . .
H32B H 0.0674 0.5186 0.4265 0.053 Uiso 1 1 calc R . .
H32C H 0.2574 0.5503 0.4127 0.053 Uiso 1 1 calc R . .
C33 C -0.1652(2) 0.35983(12) 0.22238(11) 0.0281(3) Uani 1 1 d . . .
C34 C -0.2426(2) 0.42907(15) 0.27443(13) 0.0405(4) Uani 1 1 d . . .
H34A H -0.3648 0.4170 0.2456 0.061 Uiso 1 1 calc R . .
H34B H -0.1819 0.4963 0.2749 0.061 Uiso 1 1 calc R . .
H34D H -0.2297 0.4172 0.3354 0.061 Uiso 1 1 calc R . .
C35 C -0.1985(2) 0.37632(13) 0.12394(11) 0.0355(4) Uani 1 1 d . . .
H35A H -0.3224 0.3609 0.0979 0.053 Uiso 1 1 calc R . .
H35D H -0.1495 0.3343 0.0902 0.053 Uiso 1 1 calc R . .
H35B H -0.1443 0.4440 0.1222 0.053 Uiso 1 1 calc R . .
C36 C -0.2581(2) 0.25235(13) 0.22287(13) 0.0367(4) Uani 1 1 d . . .
H36D H -0.3822 0.2404 0.1995 0.055 Uiso 1 1 calc R . .
H36A H -0.2344 0.2396 0.2836 0.055 Uiso 1 1 calc R . .
H36B H -0.2160 0.2095 0.1858 0.055 Uiso 1 1 calc R . .

loop_
_atom_site_aniso_label
_atom_site_aniso_U_11
_atom_site_aniso_U_22
_atom_site_aniso_U_33
_atom_site_aniso_U_23
_atom_site_aniso_U_13
_atom_site_aniso_U_12
P1 0.0223(2) 0.0232(2) 0.0265(2) 0.00184(15) 0.00338(15) 0.00635(16)
O1 0.0389(7) 0.0295(6) 0.0395(7) 0.0018(5) -0.0019(5) 0.0152(5)
O2 0.0419(7) 0.0267(6) 0.0370(7) -0.0044(5) 0.0022(5) 0.0057(5)
C1 0.0238(7) 0.0289(8) 0.0241(8) 0.0029(6) 0.0040(6) 0.0052(6)
C2 0.0277(8) 0.0336(9) 0.0284(8) 0.0065(7) 0.0059(6) 0.0087(7)
C3 0.0287(9) 0.0444(10) 0.0384(10) 0.0133(8) 0.0055(7) 0.0123(8)
C4 0.0270(9) 0.0574(12) 0.0334(10) 0.0103(9) -0.0021(7) 0.0037(8)
C5 0.0308(9) 0.0402(10) 0.0293(9) -0.0001(7) 0.0028(7) -0.0040(8)
C6 0.0291(8) 0.0323(8) 0.0267(8) 0.0030(7) 0.0075(7) 0.0048(7)
C7 0.0412(10) 0.0320(9) 0.0519(11) 0.0123(8) 0.0114(9) 0.0167(8)
C8 0.0503(11) 0.0285(9) 0.0459(11) -0.0045(8) 0.0155(9) -0.0014(8)
C9 0.0277(8) 0.0310(8) 0.0266(8) 0.0042(6) 0.0054(6) 0.0074(7)
C10 0.0321(9) 0.0417(10) 0.0383(10) 0.0088(8) 0.0089(8) 0.0017(8)
C11 0.0361(9) 0.0380(9) 0.0280(9) 0.0049(7) 0.0035(7) 0.0085(8)
C12 0.0398(10) 0.0464(11) 0.0380(10) 0.0054(8) 0.0153(8) 0.0190(9)
C13 0.0245(8) 0.0287(8) 0.0334(9) 0.0049(7) 0.0045(7) 0.0026(7)
C14 0.0242(8) 0.0434(10) 0.0466(11) 0.0078(8) 0.0054(8) 0.0044(8)
C15 0.0365(10) 0.0265(8) 0.0445(11) 0.0009(7) 0.0031(8) 0.0008(7)
C16 0.0354(10) 0.0427(10) 0.0402(10) 0.0112(8) 0.0114(8) 0.0038(8)
P21 0.0257(2) 0.0224(2) 0.0228(2) 0.00349(15) 0.00675(15) 0.00656(16)
O21 0.0498(7) 0.0328(6) 0.0379(7) 0.0142(5) 0.0240(6) 0.0120(6)
O22 0.0459(7) 0.0250(6) 0.0359(7) 0.0093(5) 0.0202(6) 0.0125(5)
C21 0.0251(7) 0.0257(7) 0.0231(8) 0.0028(6) 0.0064(6) 0.0072(6)
C22 0.0238(7) 0.0291(8) 0.0260(8) 0.0048(6) 0.0064(6) 0.0047(6)
C23 0.0263(8) 0.0414(9) 0.0250(8) 0.0050(7) 0.0089(6) 0.0087(7)
C24 0.0337(9) 0.0386(9) 0.0333(9) -0.0009(7) 0.0111(7) 0.0140(8)
C25 0.0347(9) 0.0283(8) 0.0359(9) 0.0039(7) 0.0105(7) 0.0122(7)
C26 0.0268(8) 0.0285(8) 0.0264(8) 0.0056(6) 0.0086(6) 0.0078(6)
C27 0.0582(12) 0.0420(10) 0.0399(11) 0.0172(8) 0.0236(9) 0.0117(9)
C28 0.0436(10) 0.0288(9) 0.0451(11) 0.0128(8) 0.0161(8) 0.0095(8)
C29 0.0282(8) 0.0312(8) 0.0230(8) 0.0029(6) 0.0056(6) 0.0090(7)
C30 0.0313(9) 0.0497(11) 0.0303(9) 0.0044(8) 0.0027(7) 0.0153(8)
C31 0.0412(10) 0.0376(9) 0.0259(8) 0.0084(7) 0.0109(7) 0.0130(8)
C32 0.0365(9) 0.0356(9) 0.0285(9) -0.0038(7) 0.0068(7) 0.0066(8)
C33 0.0262(8) 0.0297(8) 0.0271(8) 0.0037(6) 0.0042(6) 0.0081(7)
C34 0.0320(9) 0.0484(11) 0.0427(10) 0.0010(8) 0.0075(8) 0.0190(8)
C35 0.0347(9) 0.0382(9) 0.0301(9) 0.0062(7) 0.0002(7) 0.0104(8)
C36 0.0295(9) 0.0360(9) 0.0388(10) 0.0069(8) 0.0046(7) 0.0022(7)

loop_
_geom_bond_atom_site_label_1
_geom_bond_atom_site_label_2
_geom_bond_distance
_geom_bond_site_symmetry_2
_geom_bond_publ_flag
P1 C1 1.8499(16) . ?
P1 C9 1.8907(17) . ?
P1 C13 1.9006(17) . ?
O1 C2 1.366(2) . ?
O1 C7 1.4205(19) . ?
O2 C6 1.368(2) . ?
O2 C8 1.428(2) . ?
C1 C6 1.411(2) . ?
C1 C2 1.411(2) . ?
C2 C3 1.391(2) . ?
C3 C4 1.377(3) . ?
C4 C5 1.379(3) . ?
C5 C6 1.393(2) . ?
C9 C12 1.531(2) . ?
C9 C11 1.536(2) . ?
C9 C10 1.541(2) . ?
C13 C15 1.531(2) . ?
C13 C16 1.533(2) . ?
C13 C14 1.545(2) . ?
P21 C21 1.8517(15) . ?
P21 C33 1.8930(16) . ?
P21 C29 1.8970(16) . ?
O21 C22 1.3728(19) . ?
O21 C27 1.419(2) . ?
O22 C26 1.3642(19) . ?
O22 C28 1.4276(19) . ?
C21 C26 1.406(2) . ?
C21 C22 1.408(2) . ?
C22 C23 1.395(2) . ?
C23 C24 1.378(2) . ?
C24 C25 1.374(2) . ?
C25 C26 1.395(2) . ?
C29 C31 1.529(2) . ?
C29 C30 1.537(2) . ?
C29 C32 1.545(2) . ?
C33 C36 1.529(2) . ?
C33 C34 1.533(2) . ?
C33 C35 1.536(2) . ?

loop_
_cod_related_entry_id
_cod_related_entry_database
_cod_related_entry_code
1 ChemSpider 11226077
